data_7054981
loop_
_publ_author_name
'Li, Qiang'
'Zhang, Jin'
'Wang, Longsheng'
'Hao, Jian'
'Yin, Panchao'
'Wei, Yongge'

_publ_section_title
;
 Nucleophilic substitution reaction for rational post-functionalization of
 polyoxometalates
;
_journal_issue 2
_journal_name_full 'New J. Chem.'
_journal_page_first 906
_journal_paper_doi 10.1039/C5NJ01090J
_journal_volume 40
_journal_year 2016
_chemical_formula_moiety '  (Cl C3 H6 N Mo6 O18), 2(C16 H36 N)'
_chemical_formula_sum 'C35 H78 Cl Mo6 N3 O18'
_chemical_formula_weight 1440.09
_space_group_crystal_system orthorhombic
_space_group_IT_number 61
_space_group_name_Hall '-P 2ac 2ab'
_space_group_name_H-M_alt 'P b c a'
_symmetry_space_group_name_Hall '-P 2ac 2ab'
_symmetry_space_group_name_H-M 'P b c a'
_atom_sites_solution_hydrogens geom
_atom_sites_solution_primary direct
_atom_sites_solution_secondary difmap
_audit_creation_method SHELXL-2014/7
_audit_update_record
;
2015-06-14 deposited with the CCDC.
2015-07-06 downloaded from the CCDC.
;
_cell_angle_alpha 90
_cell_angle_beta 90
_cell_angle_gamma 90
_cell_formula_units_Z 8
_cell_length_a 16.709(3)
_cell_length_b 20.059(4)
_cell_length_c 31.916(6)
_cell_measurement_reflns_used 67693
_cell_measurement_temperature 296(2)
_cell_measurement_theta_max 27.50
_cell_measurement_theta_min 3.00
_cell_volume 10697(4)
_computing_cell_refinement 'Rigaku RAPID AUTO Ver2.30'
_computing_data_collection 'Rigaku RAPID AUTO Ver2.30'
_computing_data_reduction 'Rigaku RAPID AUTO Ver2.30'
_computing_molecular_graphics 'Bruker SHELXTL'
_computing_publication_material 'Bruker SHELXTL'
_computing_structure_refinement 'SHELXL-2014/7 (Sheldrick, 2014)'
_computing_structure_solution 'SHELXS-97 (Sheldrick, 1990)'
_diffrn_ambient_temperature 296(2)
_diffrn_detector_area_resol_mean '100x100 micron'
_diffrn_measured_fraction_theta_full 0.996
_diffrn_measured_fraction_theta_max 0.997
_diffrn_measurement_device_type 'Rigaku RAXIS-RAPID'
_diffrn_measurement_method Oscillation
_diffrn_radiation_type MoK\a
_diffrn_radiation_wavelength 0.71073
_diffrn_reflns_av_R_equivalents 0.0351
_diffrn_reflns_av_unetI/netI 0.0205
_diffrn_reflns_laue_measured_fraction_full 0.996
_diffrn_reflns_laue_measured_fraction_max 0.997
_diffrn_reflns_limit_h_max 20
_diffrn_reflns_limit_h_min -20
_diffrn_reflns_limit_k_max 24
_diffrn_reflns_limit_k_min -24
_diffrn_reflns_limit_l_max 38
_diffrn_reflns_limit_l_min -39
_diffrn_reflns_number 80216
_diffrn_reflns_point_group_measured_fraction_full 0.996
_diffrn_reflns_point_group_measured_fraction_max 0.997
_diffrn_reflns_theta_full 25.242
_diffrn_reflns_theta_max 25.999
_diffrn_reflns_theta_min 3.006
_diffrn_source 'fine-focus sealed tube'
_exptl_absorpt_coefficient_mu 1.479
_exptl_absorpt_correction_T_max 0.744
_exptl_absorpt_correction_T_min 0.648
_exptl_absorpt_correction_type multi-scan
_exptl_absorpt_process_details
;
(SADABS, Sheldrick 1996)
;
_exptl_crystal_colour red
_exptl_crystal_density_diffrn 1.788
_exptl_crystal_description block
_exptl_crystal_F_000 5776
_exptl_crystal_size_max 0.300
_exptl_crystal_size_mid 0.300
_exptl_crystal_size_min 0.200
_refine_diff_density_max 2.404
_refine_diff_density_min -1.504
_refine_diff_density_rms 0.097
_refine_ls_extinction_method none
_refine_ls_goodness_of_fit_ref 1.044
_refine_ls_hydrogen_treatment constr
_refine_ls_matrix_type full
_refine_ls_number_parameters 735
_refine_ls_number_reflns 10484
_refine_ls_number_restraints 350
_refine_ls_restrained_S_all 1.036
_refine_ls_R_factor_all 0.0686
_refine_ls_R_factor_gt 0.0565
_refine_ls_shift/su_max 0.001
_refine_ls_shift/su_mean 0.000
_refine_ls_structure_factor_coef Fsqd
_refine_ls_weighting_details 'w=1/[\s^2^(Fo^2^)+(0.0580P)^2^+44.2836P] where P=(Fo^2^+2Fc^2^)/3'
_refine_ls_weighting_scheme calc
_refine_ls_wR_factor_gt 0.1417
_refine_ls_wR_factor_ref 0.1487
_reflns_Friedel_coverage 0.000
_reflns_number_gt 8423
_reflns_number_total 10484
_reflns_threshold_expression 'I > 2\s(I)'
_cod_data_source_file c5nj01090j2.cif
_cod_data_source_block Compound-1
_cod_depositor_comments 'Adding full bibliography for 7054981--7054983.cif.'
_cod_database_code 7054981
_shelx_shelxl_version_number 2014/7
_shelx_space_group_comment
;
The symmetry employed for this shelxl refinement is uniquely defined
by the following loop, which should always be used as a source of
symmetry information in preference to the above space-group names.
They are only intended as comments.
;
_shelx_estimated_absorpt_t_min 0.665
_shelx_estimated_absorpt_t_max 0.756

loop_
_space_group_symop_operation_xyz
'x, y, z'
'-x+1/2, -y, z+1/2'
'-x, y+1/2, -z+1/2'
'x+1/2, -y+1/2, -z'
'-x, -y, -z'
'x-1/2, y, -z-1/2'
'x, -y-1/2, z-1/2'
'-x-1/2, y-1/2, z'

loop_
_atom_site_label
_atom_site_type_symbol
_atom_site_fract_x
_atom_site_fract_y
_atom_site_fract_z
_atom_site_U_iso_or_equiv
_atom_site_adp_type
_atom_site_occupancy
_atom_site_site_symmetry_order
_atom_site_calc_flag
_atom_site_refinement_flags_posn
_atom_site_refinement_flags_adp
_atom_site_refinement_flags_occupancy
_atom_site_disorder_assembly
_atom_site_disorder_group
Mo1 Mo 0.01826(3) 0.68642(3) 0.17055(3) 0.0721(2) Uani 1 1 d . . . . .
Mo2 Mo -0.13490(3) 0.59287(3) 0.19102(2) 0.05837(16) Uani 1 1 d . . . . .
Mo3 Mo -0.05874(4) 0.59724(3) 0.09610(2) 0.06801(19) Uani 1 1 d . . . . .
Mo4 Mo -0.15214(3) 0.75591(3) 0.19044(2) 0.05857(16) Uani 1 1 d . . . . .
Mo5 Mo -0.07700(4) 0.76146(3) 0.09550(2) 0.06874(19) Uani 1 1 d . . . . .
Mo6 Mo -0.23320(3) 0.66684(3) 0.11488(2) 0.05956(16) Uani 1 1 d . . . . .
O1 O -0.1043(2) 0.67669(18) 0.14318(13) 0.0481(9) Uani 1 1 d . . . . .
O2 O -0.1572(4) 0.5329(2) 0.22595(17) 0.0862(16) Uani 1 1 d . . . . .
O3 O -0.0269(4) 0.5396(3) 0.06160(19) 0.0942(18) Uani 1 1 d . . . . .
O4 O -0.1860(4) 0.8135(2) 0.22443(19) 0.0882(16) Uani 1 1 d . . . . .
O5 O -0.0592(5) 0.8213(3) 0.0601(2) 0.106(2) Uani 1 1 d . . . . .
O6 O -0.3265(3) 0.6594(3) 0.0956(2) 0.0894(17) Uani 1 1 d . . . . .
O7 O -0.0275(3) 0.6169(2) 0.20496(16) 0.0722(13) Uani 1 1 d . . . . .
O8 O 0.0349(3) 0.6200(3) 0.12700(18) 0.0773(14) Uani 1 1 d . . . . .
O9 O -0.0411(3) 0.7505(2) 0.20347(16) 0.0708(12) Uani 1 1 d . . . . .
O10 O 0.0199(3) 0.7527(2) 0.12609(18) 0.0766(14) Uani 1 1 d . . . . .
O11 O -0.0912(3) 0.5455(2) 0.14410(15) 0.0642(11) Uani 1 1 d . . . . .
O12 O -0.1658(3) 0.6740(2) 0.22055(15) 0.0655(12) Uani 1 1 d . . . . .
O13 O -0.0472(3) 0.6799(3) 0.06627(16) 0.0782(14) Uani 1 1 d . . . . .
O14 O -0.1216(3) 0.8090(2) 0.14214(16) 0.0653(12) Uani 1 1 d . . . . .
O15 O -0.2316(2) 0.6015(2) 0.15978(14) 0.0593(11) Uani 1 1 d . . . . .
O16 O -0.1722(3) 0.6041(2) 0.08346(15) 0.0705(12) Uani 1 1 d . . . . .
O17 O -0.2452(2) 0.7319(2) 0.15872(15) 0.0633(11) Uani 1 1 d . . . . .
O18 O -0.1860(3) 0.7354(2) 0.08220(16) 0.0749(13) Uani 1 1 d . . . . .
N1 N 0.1126(4) 0.6929(4) 0.1907(3) 0.097(2) Uani 1 1 d D U . . .
N2 N 0.6169(4) -0.1647(4) 0.0291(2) 0.0873(19) Uani 1 1 d . U . . .
N3 N 0.5659(4) 0.5091(3) 0.1984(2) 0.0750(17) Uani 1 1 d . U . . .
C111 C 0.6207(7) -0.0972(6) 0.0067(3) 0.114(3) Uani 1 1 d D U . . .
H11Q H 0.6178 -0.1046 -0.0233 0.137 Uiso 0.313(14) 1 calc R U P A 2
H11R H 0.5746 -0.0709 0.0147 0.137 Uiso 0.313(14) 1 calc R U P A 2
H11D H 0.5929 -0.1014 -0.0199 0.137 Uiso 0.687(14) 1 calc R U P A 1
H11E H 0.5916 -0.0649 0.0234 0.137 Uiso 0.687(14) 1 calc R U P A 1
C112 C 0.7029(12) -0.0697(11) -0.0018(7) 0.131(4) Uani 0.687(14) 1 d . U P A 1
H11F H 0.7266 -0.0558 0.0245 0.157 Uiso 0.687(14) 1 calc R U P A 1
H11G H 0.7360 -0.1050 -0.0132 0.157 Uiso 0.687(14) 1 calc R U P A 1
C113 C 0.7042(13) -0.0139(10) -0.0305(7) 0.140(4) Uani 0.687(14) 1 d D U P A 1
H11H H 0.6932 -0.0316 -0.0581 0.169 Uiso 0.687(14) 1 calc R U P A 1
H11I H 0.7588 0.0025 -0.0310 0.169 Uiso 0.687(14) 1 calc R U P A 1
C114 C 0.6505(11) 0.0461(9) -0.0247(6) 0.142(5) Uani 0.687(14) 1 d D U P A 1
H11A H 0.6603 0.0776 -0.0468 0.214 Uiso 0.687(14) 1 calc R U P A 1
H11B H 0.5956 0.0323 -0.0255 0.214 Uiso 0.687(14) 1 calc R U P A 1
H11C H 0.6617 0.0667 0.0019 0.214 Uiso 0.687(14) 1 calc R U P A 1
C116 C 0.6963(18) -0.0581(19) 0.0165(13) 0.129(4) Uani 0.313(14) 1 d D U P A 2
H11J H 0.7423 -0.0849 0.0087 0.155 Uiso 0.313(14) 1 calc R U P A 2
H11K H 0.6989 -0.0508 0.0465 0.155 Uiso 0.313(14) 1 calc R U P A 2
C117 C 0.703(3) 0.009(2) -0.0055(10) 0.136(4) Uani 0.313(14) 1 d D U P A 2
H11L H 0.6646 0.0401 0.0068 0.163 Uiso 0.313(14) 1 calc R U P A 2
H11M H 0.7559 0.0272 -0.0016 0.163 Uiso 0.313(14) 1 calc R U P A 2
C118 C 0.686(3) 0.002(3) -0.0518(10) 0.146(6) Uani 0.313(14) 1 d D U P A 2
H11N H 0.6897 0.0448 -0.0651 0.219 Uiso 0.313(14) 1 calc R U P A 2
H11O H 0.7236 -0.0281 -0.0640 0.219 Uiso 0.313(14) 1 calc R U P A 2
H11P H 0.6324 -0.0153 -0.0556 0.219 Uiso 0.313(14) 1 calc R U P A 2
C121 C 0.6490(7) -0.1610(5) 0.0742(3) 0.109(3) Uani 1 1 d . U . . .
H12D H 0.6498 -0.2055 0.0860 0.130 Uiso 1 1 calc R U . . .
H12E H 0.7038 -0.1449 0.0735 0.130 Uiso 1 1 calc R U . . .
C122 C 0.6002(7) -0.1160(6) 0.1025(3) 0.118(3) Uani 1 1 d . U . . .
H12F H 0.5443 -0.1290 0.1010 0.141 Uiso 1 1 calc R U . . .
H12G H 0.6045 -0.0704 0.0928 0.141 Uiso 1 1 calc R U . . .
C123 C 0.6305(6) -0.1203(5) 0.1513(3) 0.112(3) Uani 1 1 d D U . . .
H12H H 0.5954 -0.0960 0.1700 0.134 Uiso 1 1 calc R U . . .
H12I H 0.6356 -0.1661 0.1608 0.134 Uiso 1 1 calc R U . . .
C124 C 0.7087(6) -0.0877(5) 0.1470(4) 0.117(3) Uani 1 1 d D U . . .
H12A H 0.7348 -0.0863 0.1737 0.175 Uiso 1 1 calc R U . . .
H12B H 0.7411 -0.1124 0.1276 0.175 Uiso 1 1 calc R U . . .
H12C H 0.7014 -0.0431 0.1367 0.175 Uiso 1 1 calc R U . . .
C131 C 0.5294(5) -0.1856(5) 0.0296(3) 0.096(3) Uani 1 1 d . . . . .
H13D H 0.5000 -0.1541 0.0469 0.115 Uiso 1 1 calc R U . . .
H13E H 0.5086 -0.1819 0.0014 0.115 Uiso 1 1 calc R U . . .
C132 C 0.5119(6) -0.2541(6) 0.0452(4) 0.119(4) Uani 1 1 d . . . . .
H13F H 0.5332 -0.2596 0.0733 0.142 Uiso 1 1 calc R U . . .
H13G H 0.5370 -0.2869 0.0271 0.142 Uiso 1 1 calc R U . . .
C133 C 0.4209(7) -0.2644(8) 0.0455(4) 0.144(5) Uani 1 1 d . . . . .
H13H H 0.3974 -0.2368 0.0673 0.173 Uiso 1 1 calc R U . . .
H13I H 0.3990 -0.2502 0.0189 0.173 Uiso 1 1 calc R U . . .
C134 C 0.3994(10) -0.3352(9) 0.0531(6) 0.194(7) Uani 1 1 d . . . . .
H13A H 0.3422 -0.3398 0.0531 0.291 Uiso 1 1 calc R U . . .
H13B H 0.4218 -0.3625 0.0313 0.291 Uiso 1 1 calc R U . . .
H13C H 0.4202 -0.3491 0.0797 0.291 Uiso 1 1 calc R U . . .
C141 C 0.6684(5) -0.2164(5) 0.0081(3) 0.095(3) Uani 1 1 d D U . . .
H14Q H 0.6758 -0.2517 0.0285 0.115 Uiso 0.33(2) 1 calc R U P B 2
H14R H 0.7204 -0.1959 0.0042 0.115 Uiso 0.33(2) 1 calc R U P B 2
H14D H 0.6602 -0.2592 0.0216 0.115 Uiso 0.67(2) 1 calc R U P B 1
H14E H 0.7243 -0.2044 0.0114 0.115 Uiso 0.67(2) 1 calc R U P B 1
C142 C 0.6496(15) -0.2230(10) -0.0382(5) 0.101(6) Uani 0.67(2) 1 d . . P B 1
H14F H 0.6649 -0.1822 -0.0523 0.121 Uiso 0.67(2) 1 calc R U P B 1
H14G H 0.5923 -0.2286 -0.0416 0.121 Uiso 0.67(2) 1 calc R U P B 1
C143 C 0.6926(13) -0.2816(10) -0.0586(6) 0.130(8) Uani 0.67(2) 1 d D . P B 1
H14H H 0.6873 -0.2787 -0.0888 0.156 Uiso 0.67(2) 1 calc R U P B 1
H14I H 0.7491 -0.2800 -0.0517 0.156 Uiso 0.67(2) 1 calc R U P B 1
C144 C 0.6574(15) -0.3460(11) -0.0434(10) 0.181(13) Uani 0.67(2) 1 d D . P B 1
H14A H 0.6847 -0.3826 -0.0564 0.271 Uiso 0.67(2) 1 calc R U P B 1
H14B H 0.6633 -0.3489 -0.0136 0.271 Uiso 0.67(2) 1 calc R U P B 1
H14C H 0.6016 -0.3476 -0.0506 0.271 Uiso 0.67(2) 1 calc R U P B 1
C146 C 0.649(3) -0.2509(19) -0.0331(9) 0.102(5) Uani 0.33(2) 1 d D U P B 2
H14J H 0.6575 -0.2195 -0.0557 0.123 Uiso 0.33(2) 1 calc R U P B 2
H14K H 0.5926 -0.2625 -0.0331 0.123 Uiso 0.33(2) 1 calc R U P B 2
C147 C 0.697(3) -0.313(2) -0.0419(15) 0.108(7) Uani 0.33(2) 1 d D U P B 2
H14L H 0.6815 -0.3490 -0.0230 0.130 Uiso 0.33(2) 1 calc R U P B 2
H14M H 0.7539 -0.3047 -0.0380 0.130 Uiso 0.33(2) 1 calc R U P B 2
C148 C 0.680(2) -0.335(2) -0.0899(13) 0.129(10) Uani 0.33(2) 1 d . U P B 2
H14N H 0.7094 -0.3741 -0.0966 0.193 Uiso 0.33(2) 1 calc R U P B 2
H14O H 0.6235 -0.3431 -0.0934 0.193 Uiso 0.33(2) 1 calc R U P B 2
H14P H 0.6956 -0.2990 -0.1083 0.193 Uiso 0.33(2) 1 calc R U P B 2
C211 C 0.6050(5) 0.4934(4) 0.1564(3) 0.089(3) Uani 1 1 d . . . . .
H21D H 0.6581 0.5131 0.1565 0.107 Uiso 1 1 calc R U . . .
H21E H 0.6121 0.4454 0.1548 0.107 Uiso 1 1 calc R U . . .
C212 C 0.5644(7) 0.5150(5) 0.1170(3) 0.110(3) Uani 1 1 d . . . . .
H21F H 0.5601 0.5632 0.1163 0.132 Uiso 1 1 calc R U . . .
H21G H 0.5110 0.4963 0.1156 0.132 Uiso 1 1 calc R U . . .
C213 C 0.6150(7) 0.4902(6) 0.0794(3) 0.127(4) Uani 1 1 d D . . . .
H21H H 0.6678 0.5102 0.0804 0.153 Uiso 1 1 calc R U . . .
H21I H 0.6210 0.4422 0.0809 0.153 Uiso 1 1 calc R U . . .
C214 C 0.5746(10) 0.5088(9) 0.0396(4) 0.202(8) Uani 1 1 d D . . . .
H21A H 0.6060 0.4934 0.0164 0.303 Uiso 1 1 calc R U . . .
H21B H 0.5226 0.4886 0.0386 0.303 Uiso 1 1 calc R U . . .
H21C H 0.5692 0.5564 0.0382 0.303 Uiso 1 1 calc R U . . .
C221 C 0.5741(7) 0.5854(5) 0.2056(4) 0.064(3) Uani 0.716(15) 1 d . U P C 1
H22D H 0.5756 0.5935 0.2356 0.076 Uiso 0.716(15) 1 calc R U P C 1
H22E H 0.6251 0.5996 0.1942 0.076 Uiso 0.716(15) 1 calc R U P C 1
C222 C 0.5099(7) 0.6284(5) 0.1870(4) 0.077(3) Uani 0.716(15) 1 d . . P C 1
H22F H 0.4586 0.6175 0.1996 0.092 Uiso 0.716(15) 1 calc R U P C 1
H22G H 0.5062 0.6204 0.1571 0.092 Uiso 0.716(15) 1 calc R U P C 1
C223 C 0.5296(10) 0.7006(6) 0.1951(5) 0.086(4) Uani 0.716(15) 1 d . . P C 1
H22H H 0.5796 0.7112 0.1811 0.104 Uiso 0.716(15) 1 calc R U P C 1
H22I H 0.5378 0.7068 0.2249 0.104 Uiso 0.716(15) 1 calc R U P C 1
C224 C 0.4662(12) 0.7488(7) 0.1804(5) 0.120(6) Uani 0.716(15) 1 d . . P C 1
H22A H 0.4828 0.7936 0.1865 0.180 Uiso 0.716(15) 1 calc R U P C 1
H22B H 0.4586 0.7440 0.1507 0.180 Uiso 0.716(15) 1 calc R U P C 1
H22C H 0.4168 0.7396 0.1946 0.180 Uiso 0.716(15) 1 calc R U P C 1
C225 C 0.5262(18) 0.5802(14) 0.2027(12) 0.084(8) Uani 0.284(15) 1 d D U P C 2
H22J H 0.4916 0.5899 0.1790 0.101 Uiso 0.284(15) 1 calc R U P C 2
H22K H 0.4957 0.5841 0.2284 0.101 Uiso 0.284(15) 1 calc R U P C 2
C226 C 0.5992(16) 0.6251(12) 0.2031(11) 0.092(7) Uani 0.284(15) 1 d D U P C 2
H22L H 0.6267 0.6221 0.1764 0.110 Uiso 0.284(15) 1 calc R U P C 2
H22M H 0.6358 0.6107 0.2248 0.110 Uiso 0.284(15) 1 calc R U P C 2
C227 C 0.574(2) 0.6968(13) 0.2111(12) 0.095(8) Uani 0.284(15) 1 d D U P C 2
H22N H 0.5488 0.6999 0.2383 0.114 Uiso 0.284(15) 1 calc R U P C 2
H22O H 0.6212 0.7251 0.2114 0.114 Uiso 0.284(15) 1 calc R U P C 2
C228 C 0.517(3) 0.721(3) 0.1779(15) 0.112(10) Uani 0.284(15) 1 d D U P C 2
H22P H 0.5021 0.7664 0.1837 0.169 Uiso 0.284(15) 1 calc R U P C 2
H22Q H 0.5422 0.7188 0.1509 0.169 Uiso 0.284(15) 1 calc R U P C 2
H22R H 0.4699 0.6937 0.1779 0.169 Uiso 0.284(15) 1 calc R U P C 2
C231 C 0.6178(5) 0.4775(4) 0.2310(3) 0.084(2) Uani 1 1 d . . . . .
H23D H 0.6692 0.4998 0.2306 0.101 Uiso 1 1 calc R U . . .
H23E H 0.6269 0.4315 0.2228 0.101 Uiso 1 1 calc R U . . .
C232 C 0.5872(6) 0.4779(5) 0.2753(3) 0.097(3) Uani 1 1 d . . . . .
H23F H 0.5819 0.5236 0.2847 0.117 Uiso 1 1 calc R U . . .
H23G H 0.5344 0.4576 0.2760 0.117 Uiso 1 1 calc R U . . .
C233 C 0.6410(7) 0.4411(6) 0.3045(4) 0.119(4) Uani 1 1 d . . . . .
H23H H 0.6451 0.3952 0.2952 0.143 Uiso 1 1 calc R U . . .
H23I H 0.6940 0.4606 0.3030 0.143 Uiso 1 1 calc R U . . .
C234 C 0.6141(8) 0.4418(7) 0.3490(4) 0.140(4) Uani 1 1 d . . . . .
H23A H 0.6515 0.4173 0.3659 0.210 Uiso 1 1 calc R U . . .
H23B H 0.6112 0.4870 0.3588 0.210 Uiso 1 1 calc R U . . .
H23C H 0.5622 0.4215 0.3511 0.210 Uiso 1 1 calc R U . . .
C241 C 0.485(3) 0.4831(19) 0.201(2) 0.115(10) Uani 0.39(2) 1 d D U P C 1
H24A H 0.4569 0.4964 0.1762 0.138 Uiso 0.39(2) 1 calc R U P C 1
H24B H 0.4592 0.5054 0.2247 0.138 Uiso 0.39(2) 1 calc R U P C 1
C242 C 0.4719(17) 0.4074(19) 0.2071(10) 0.118(9) Uani 0.39(2) 1 d D U P C 1
H24C H 0.4963 0.3932 0.2332 0.141 Uiso 0.39(2) 1 calc R U P C 1
H24D H 0.4980 0.3837 0.1844 0.141 Uiso 0.39(2) 1 calc R U P C 1
C243 C 0.382(2) 0.389(2) 0.2077(8) 0.127(9) Uani 0.39(2) 1 d D U P C 1
H24E H 0.3746 0.3469 0.2220 0.153 Uiso 0.39(2) 1 calc R U P C 1
H24F H 0.3524 0.4230 0.2229 0.153 Uiso 0.39(2) 1 calc R U P C 1
C244 C 0.3495(18) 0.3840(19) 0.1636(10) 0.149(10) Uani 0.39(2) 1 d D U P C 1
H24G H 0.2937 0.3727 0.1645 0.224 Uiso 0.39(2) 1 calc R U P C 1
H24H H 0.3561 0.4260 0.1495 0.224 Uiso 0.39(2) 1 calc R U P C 1
H24I H 0.3782 0.3501 0.1486 0.224 Uiso 0.39(2) 1 calc R U P C 1
C245 C 0.4810(11) 0.4823(7) 0.1986(11) 0.072(5) Uani 0.61(2) 1 d D U P C 2
H24J H 0.4494 0.5077 0.1786 0.086 Uiso 0.61(2) 1 calc R U P C 2
H24K H 0.4580 0.4893 0.2261 0.086 Uiso 0.61(2) 1 calc R U P C 2
C246 C 0.4745(9) 0.4075(7) 0.1875(7) 0.092(6) Uani 0.61(2) 1 d D U P C 2
H24L H 0.4936 0.4006 0.1591 0.111 Uiso 0.61(2) 1 calc R U P C 2
H24M H 0.5087 0.3821 0.2062 0.111 Uiso 0.61(2) 1 calc R U P C 2
C247 C 0.3878(10) 0.3813(10) 0.1910(5) 0.094(6) Uani 0.61(2) 1 d D U P C 2
H24N H 0.3513 0.4136 0.1789 0.113 Uiso 0.61(2) 1 calc R U P C 2
H24O H 0.3827 0.3401 0.1754 0.113 Uiso 0.61(2) 1 calc R U P C 2
C248 C 0.3660(13) 0.3693(11) 0.2363(5) 0.148(9) Uani 0.61(2) 1 d D U P C 2
H24P H 0.3120 0.3531 0.2380 0.221 Uiso 0.61(2) 1 calc R U P C 2
H24Q H 0.4017 0.3369 0.2481 0.221 Uiso 0.61(2) 1 calc R U P C 2
H24R H 0.3704 0.4104 0.2517 0.221 Uiso 0.61(2) 1 calc R U P C 2
C1 C 0.1986(7) 0.6975(12) 0.2034(8) 0.129(6) Uani 0.597(11) 1 d D U P D 1
H1A H 0.2022 0.7023 0.2336 0.155 Uiso 0.597(11) 1 calc R U P D 1
H1B H 0.2227 0.7365 0.1906 0.155 Uiso 0.597(11) 1 calc R U P D 1
C2 C 0.2436(9) 0.6355(10) 0.1897(5) 0.135(6) Uani 0.597(11) 1 d D U P D 1
H2A H 0.2992 0.6398 0.1980 0.162 Uiso 0.597(11) 1 calc R U P D 1
H2B H 0.2216 0.5972 0.2043 0.162 Uiso 0.597(11) 1 calc R U P D 1
C3 C 0.2400(14) 0.6227(11) 0.1432(6) 0.166(8) Uani 0.597(11) 1 d D U P D 1
H3A H 0.2570 0.6620 0.1278 0.199 Uiso 0.597(11) 1 calc R U P D 1
H3B H 0.1858 0.6117 0.1348 0.199 Uiso 0.597(11) 1 calc R U P D 1
Cl Cl 0.3054(3) 0.5549(4) 0.1329(2) 0.148(3) Uani 0.597(11) 1 d D U P D 1
C1B C 0.1889(9) 0.695(2) 0.2151(7) 0.122(7) Uani 0.403(11) 1 d D U P D 2
H1B1 H 0.2003 0.6511 0.2269 0.146 Uiso 0.403(11) 1 calc R U P D 2
H1B2 H 0.1854 0.7268 0.2377 0.146 Uiso 0.403(11) 1 calc R U P D 2
C2B C 0.2534(15) 0.7145(11) 0.1841(9) 0.137(7) Uani 0.403(11) 1 d D U P D 2
H2B1 H 0.2420 0.7593 0.1744 0.165 Uiso 0.403(11) 1 calc R U P D 2
H2B2 H 0.3041 0.7159 0.1988 0.165 Uiso 0.403(11) 1 calc R U P D 2
C3B C 0.263(2) 0.6702(12) 0.1466(8) 0.163(9) Uani 0.403(11) 1 d D U P D 2
H3B1 H 0.3033 0.6878 0.1279 0.195 Uiso 0.403(11) 1 calc R U P D 2
H3B2 H 0.2126 0.6671 0.1313 0.195 Uiso 0.403(11) 1 calc R U P D 2
ClB Cl 0.2916(11) 0.5905(8) 0.1659(7) 0.250(9) Uani 0.403(11) 1 d D U P D 2

loop_
_atom_site_aniso_label
_atom_site_aniso_U_11
_atom_site_aniso_U_22
_atom_site_aniso_U_33
_atom_site_aniso_U_23
_atom_site_aniso_U_13
_atom_site_aniso_U_12
Mo1 0.0391(3) 0.0690(4) 0.1083(5) -0.0026(4) -0.0124(3) -0.0022(3)
Mo2 0.0594(3) 0.0487(3) 0.0671(4) 0.0110(2) -0.0039(3) -0.0011(2)
Mo3 0.0665(4) 0.0569(3) 0.0806(4) -0.0087(3) 0.0203(3) 0.0003(3)
Mo4 0.0567(3) 0.0486(3) 0.0704(4) -0.0049(3) 0.0035(3) 0.0007(2)
Mo5 0.0748(4) 0.0556(3) 0.0759(4) 0.0122(3) 0.0167(3) -0.0074(3)
Mo6 0.0468(3) 0.0603(3) 0.0715(4) 0.0050(3) -0.0124(3) -0.0013(2)
O1 0.0387(19) 0.043(2) 0.062(2) 0.0030(17) -0.0005(17) -0.0027(15)
O2 0.116(4) 0.063(3) 0.080(3) 0.022(3) -0.002(3) -0.005(3)
O3 0.100(4) 0.077(3) 0.106(4) -0.025(3) 0.038(3) -0.001(3)
O4 0.104(4) 0.060(3) 0.100(4) -0.022(3) 0.016(3) 0.007(3)
O5 0.141(6) 0.075(4) 0.100(4) 0.028(3) 0.027(4) -0.019(4)
O6 0.058(3) 0.092(4) 0.118(5) 0.003(3) -0.034(3) -0.004(3)
O7 0.063(3) 0.067(3) 0.087(3) 0.005(3) -0.022(2) 0.007(2)
O8 0.044(2) 0.071(3) 0.116(4) -0.016(3) 0.010(2) 0.005(2)
O9 0.060(3) 0.067(3) 0.085(3) -0.003(2) -0.013(2) -0.006(2)
O10 0.054(3) 0.068(3) 0.108(4) 0.000(3) 0.021(3) -0.016(2)
O11 0.063(3) 0.045(2) 0.085(3) -0.001(2) 0.002(2) 0.002(2)
O12 0.075(3) 0.059(3) 0.062(3) -0.001(2) 0.010(2) -0.004(2)
O13 0.087(4) 0.079(3) 0.069(3) 0.002(2) 0.025(3) -0.011(3)
O14 0.061(3) 0.048(2) 0.087(3) 0.008(2) 0.004(2) -0.001(2)
O15 0.046(2) 0.055(2) 0.077(3) 0.004(2) 0.002(2) -0.0084(18)
O16 0.075(3) 0.068(3) 0.068(3) -0.005(2) 0.001(2) -0.010(2)
O17 0.046(2) 0.053(2) 0.091(3) 0.000(2) 0.001(2) 0.0073(19)
O18 0.082(3) 0.068(3) 0.075(3) 0.015(2) -0.014(3) 0.001(3)
N1 0.047(3) 0.096(5) 0.147(7) -0.014(5) -0.019(4) 0.001(3)
N2 0.077(4) 0.120(5) 0.065(4) -0.004(4) -0.021(3) 0.028(4)
N3 0.085(4) 0.054(3) 0.086(4) -0.010(3) 0.022(3) 0.004(3)
C111 0.115(6) 0.129(7) 0.100(6) 0.002(5) -0.022(5) 0.021(5)
C112 0.135(7) 0.140(7) 0.118(8) 0.001(6) -0.013(7) 0.004(6)
C113 0.147(7) 0.151(8) 0.124(9) 0.006(7) -0.013(8) 0.002(6)
C114 0.157(11) 0.151(10) 0.120(11) 0.010(9) -0.003(9) 0.004(8)
C116 0.134(7) 0.139(8) 0.115(9) 0.002(7) -0.015(8) 0.003(6)
C117 0.143(8) 0.145(8) 0.119(9) 0.003(8) -0.012(8) 0.003(7)
C118 0.160(13) 0.160(13) 0.119(11) 0.013(10) -0.015(12) 0.001(12)
C121 0.130(7) 0.112(6) 0.083(5) -0.023(5) -0.041(5) 0.049(5)
C122 0.132(6) 0.119(6) 0.103(5) -0.025(5) -0.032(5) 0.041(5)
C123 0.120(6) 0.105(6) 0.109(5) -0.025(5) -0.020(5) 0.024(5)
C124 0.107(6) 0.114(7) 0.130(8) -0.019(6) -0.023(6) 0.034(5)
C131 0.077(5) 0.135(8) 0.075(5) 0.004(5) -0.009(4) 0.033(5)
C132 0.076(6) 0.157(11) 0.123(8) 0.016(8) 0.002(6) 0.020(6)
C133 0.103(9) 0.208(15) 0.121(10) 0.011(10) 0.029(7) -0.005(9)
C134 0.143(13) 0.25(2) 0.189(16) 0.010(15) 0.045(12) -0.035(13)
C141 0.063(4) 0.123(7) 0.101(6) -0.012(5) -0.013(4) 0.016(5)
C142 0.094(10) 0.117(13) 0.093(10) -0.020(9) 0.002(8) 0.012(12)
C143 0.096(12) 0.18(2) 0.111(15) -0.064(14) 0.002(12) 0.020(15)
C144 0.134(19) 0.15(2) 0.26(4) 0.00(2) -0.03(2) 0.023(16)
C146 0.077(9) 0.128(11) 0.102(10) -0.013(9) -0.009(9) 0.018(9)
C147 0.084(11) 0.132(13) 0.108(12) -0.012(10) -0.007(11) 0.022(11)
C148 0.108(17) 0.16(2) 0.123(16) -0.029(14) -0.021(15) 0.046(16)
C211 0.093(6) 0.077(5) 0.097(6) -0.031(5) 0.031(5) -0.012(4)
C212 0.115(8) 0.109(8) 0.107(7) -0.032(6) 0.018(6) -0.019(6)
C213 0.154(10) 0.129(9) 0.099(8) -0.038(7) 0.037(7) -0.021(8)
C214 0.235(19) 0.28(2) 0.089(9) -0.038(11) 0.001(10) 0.021(16)
C221 0.060(6) 0.052(5) 0.079(7) -0.010(5) 0.026(6) -0.002(5)
C222 0.094(8) 0.057(6) 0.079(7) -0.003(5) 0.006(6) 0.001(5)
C223 0.109(11) 0.060(7) 0.090(10) 0.011(6) 0.019(9) 0.011(7)
C224 0.170(17) 0.071(8) 0.119(12) 0.002(8) 0.018(11) 0.029(10)
C225 0.072(14) 0.071(13) 0.110(16) 0.000(12) 0.051(13) 0.005(11)
C226 0.086(14) 0.075(12) 0.115(16) 0.000(11) 0.041(12) -0.002(11)
C227 0.094(15) 0.077(12) 0.114(17) 0.001(12) 0.038(13) -0.001(11)
C228 0.11(2) 0.085(18) 0.14(2) 0.016(18) 0.016(17) -0.009(15)
C231 0.074(5) 0.071(5) 0.106(6) -0.010(4) 0.021(5) 0.007(4)
C232 0.092(6) 0.090(6) 0.109(7) 0.011(5) 0.014(5) 0.025(5)
C233 0.116(8) 0.116(8) 0.125(9) 0.000(7) -0.012(7) 0.037(7)
C234 0.146(11) 0.157(11) 0.117(9) 0.010(8) -0.023(8) 0.022(9)
C241 0.099(16) 0.151(19) 0.094(17) -0.046(17) 0.009(14) -0.011(14)
C242 0.101(14) 0.153(19) 0.100(16) -0.046(15) 0.009(12) -0.015(14)
C243 0.106(15) 0.159(19) 0.117(17) -0.048(16) 0.015(13) -0.018(13)
C244 0.119(17) 0.18(2) 0.148(18) -0.069(18) -0.023(14) -0.004(17)
C245 0.056(8) 0.053(7) 0.106(14) 0.001(7) 0.020(8) 0.019(6)
C246 0.064(8) 0.060(7) 0.153(16) -0.015(9) 0.041(9) -0.005(6)
C247 0.083(9) 0.095(11) 0.103(13) -0.018(10) 0.027(10) -0.012(8)
C248 0.18(2) 0.130(16) 0.133(14) 0.001(13) 0.085(14) -0.023(14)
C1 0.059(9) 0.153(13) 0.177(14) -0.031(12) -0.039(10) -0.002(9)
C2 0.051(7) 0.205(15) 0.148(11) -0.015(11) -0.014(8) 0.039(9)
C3 0.106(14) 0.220(19) 0.172(12) -0.034(15) -0.030(13) 0.046(13)
Cl 0.099(4) 0.201(7) 0.142(5) -0.012(4) -0.004(3) 0.033(4)
C1B 0.042(9) 0.163(17) 0.160(15) -0.015(15) -0.018(8) -0.006(12)
C2B 0.060(8) 0.207(16) 0.145(15) -0.012(14) -0.004(11) 0.000(13)
C3B 0.115(18) 0.209(18) 0.165(17) -0.022(14) -0.010(15) 0.026(18)
ClB 0.244(16) 0.198(12) 0.31(2) -0.018(13) -0.096(15) 0.035(11)

loop_
_atom_type_symbol
_atom_type_description
_atom_type_scat_dispersion_real
_atom_type_scat_dispersion_imag
_atom_type_scat_source
C C 0.0033 0.0016 'International Tables Vol C Tables 4.2.6.8 and 6.1.1.4'
H H 0.0000 0.0000 'International Tables Vol C Tables 4.2.6.8 and 6.1.1.4'
N N 0.0061 0.0033 'International Tables Vol C Tables 4.2.6.8 and 6.1.1.4'
O O 0.0106 0.0060 'International Tables Vol C Tables 4.2.6.8 and 6.1.1.4'
Cl Cl 0.1484 0.1585 'International Tables Vol C Tables 4.2.6.8 and 6.1.1.4'
Mo Mo -1.6832 0.6857 'International Tables Vol C Tables 4.2.6.8 and 6.1.1.4'

loop_
_geom_angle_atom_site_label_1
_geom_angle_atom_site_label_2
_geom_angle_atom_site_label_3
_geom_angle
N1 Mo1 O7 101.9(3)
N1 Mo1 O9 102.6(3)
O7 Mo1 O9 88.2(2)
N1 Mo1 O8 100.9(3)
O7 Mo1 O8 88.2(2)
O9 Mo1 O8 156.44(19)
N1 Mo1 O10 102.1(3)
O7 Mo1 O10 156.01(19)
O9 Mo1 O10 87.1(2)
O8 Mo1 O10 86.8(2)
N1 Mo1 O1 178.9(3)
O7 Mo1 O1 78.27(16)
O9 Mo1 O1 78.49(17)
O8 Mo1 O1 77.98(17)
O10 Mo1 O1 77.74(17)
O2 Mo2 O15 103.0(2)
O2 Mo2 O7 103.5(3)
O15 Mo2 O7 153.5(2)
O2 Mo2 O11 104.3(2)
O15 Mo2 O11 87.67(19)
O7 Mo2 O11 87.1(2)
O2 Mo2 O12 102.6(2)
O15 Mo2 O12 87.3(2)
O7 Mo2 O12 85.8(2)
O11 Mo2 O12 153.06(19)
O2 Mo2 O1 179.5(2)
O15 Mo2 O1 77.13(15)
O7 Mo2 O1 76.38(17)
O11 Mo2 O1 76.22(16)
O12 Mo2 O1 76.86(16)
O3 Mo3 O8 104.1(3)
O3 Mo3 O13 103.7(3)
O8 Mo3 O13 88.1(2)
O3 Mo3 O11 103.8(2)
O8 Mo3 O11 87.1(2)
O13 Mo3 O11 152.4(2)
O3 Mo3 O16 102.8(3)
O8 Mo3 O16 153.1(2)
O13 Mo3 O16 86.2(2)
O11 Mo3 O16 85.9(2)
O3 Mo3 O1 179.2(3)
O8 Mo3 O1 76.65(17)
O13 Mo3 O1 76.16(18)
O11 Mo3 O1 76.26(16)
O16 Mo3 O1 76.43(17)
O4 Mo4 O9 103.1(3)
O4 Mo4 O17 103.9(3)
O9 Mo4 O17 153.0(2)
O4 Mo4 O12 103.0(2)
O9 Mo4 O12 87.6(2)
O17 Mo4 O12 87.3(2)
O4 Mo4 O14 102.9(2)
O9 Mo4 O14 87.1(2)
O17 Mo4 O14 86.1(2)
O12 Mo4 O14 154.04(19)
O4 Mo4 O1 179.5(2)
O9 Mo4 O1 76.60(18)
O17 Mo4 O1 76.43(16)
O12 Mo4 O1 77.35(16)
O14 Mo4 O1 76.70(17)
O5 Mo5 O10 105.1(3)
O5 Mo5 O14 103.7(3)
O10 Mo5 O14 88.7(2)
O5 Mo5 O18 102.2(3)
O10 Mo5 O18 152.6(2)
O14 Mo5 O18 86.5(2)
O5 Mo5 O13 103.5(3)
O10 Mo5 O13 87.2(2)
O14 Mo5 O13 152.65(19)
O18 Mo5 O13 84.8(2)
O5 Mo5 O1 178.2(3)
O10 Mo5 O1 76.33(17)
O14 Mo5 O1 77.27(16)
O18 Mo5 O1 76.27(17)
O13 Mo5 O1 75.49(17)
O6 Mo6 O18 104.4(3)
O6 Mo6 O16 104.2(3)
O18 Mo6 O16 88.1(2)
O6 Mo6 O17 103.2(3)
O18 Mo6 O17 87.2(2)
O16 Mo6 O17 152.50(19)
O6 Mo6 O15 102.8(2)
O18 Mo6 O15 152.74(19)
O16 Mo6 O15 86.3(2)
O17 Mo6 O15 85.5(2)
O6 Mo6 O1 178.7(2)
O18 Mo6 O1 76.64(18)
O16 Mo6 O1 76.52(17)
O17 Mo6 O1 76.03(16)
O15 Mo6 O1 76.11(15)
Mo1 O1 Mo3 90.72(13)
Mo1 O1 Mo5 90.70(13)
Mo3 O1 Mo5 90.82(14)
Mo1 O1 Mo2 90.46(14)
Mo3 O1 Mo2 90.04(13)
Mo5 O1 Mo2 178.55(18)
Mo1 O1 Mo4 90.10(14)
Mo3 O1 Mo4 179.10(18)
Mo5 O1 Mo4 89.55(13)
Mo2 O1 Mo4 89.58(14)
Mo1 O1 Mo6 179.6(2)
Mo3 O1 Mo6 89.66(13)
Mo5 O1 Mo6 89.41(13)
Mo2 O1 Mo6 89.42(12)
Mo4 O1 Mo6 89.52(13)
Mo2 O7 Mo1 114.9(2)
Mo3 O8 Mo1 114.6(2)
Mo4 O9 Mo1 114.8(2)
Mo5 O10 Mo1 115.2(2)
Mo2 O11 Mo3 117.5(2)
Mo4 O12 Mo2 116.2(2)
Mo3 O13 Mo5 117.5(2)
Mo5 O14 Mo4 116.5(2)
Mo2 O15 Mo6 117.3(2)
Mo6 O16 Mo3 117.4(2)
Mo4 O17 Mo6 118.0(2)
Mo6 O18 Mo5 117.7(2)
C1B N1 Mo1 170.3(13)
C1 N1 Mo1 173.5(11)
C141 N2 C131 111.3(7)
C141 N2 C111 112.0(8)
C131 N2 C111 106.8(7)
C141 N2 C121 104.6(6)
C131 N2 C121 109.8(7)
C111 N2 C121 112.4(8)
C241 N3 C231 110(3)
C231 N3 C245 113.0(12)
C241 N3 C211 112(3)
C231 N3 C211 106.0(6)
C245 N3 C211 109.2(14)
C241 N3 C221 115.3(19)
C231 N3 C221 105.4(7)
C211 N3 C221 107.2(6)
C231 N3 C225 124.6(15)
C245 N3 C225 85.8(12)
C211 N3 C225 116.3(13)
C112 C111 N2 116.5(11)
C116 C111 N2 113.3(16)
C116 C111 H11Q 108.9
N2 C111 H11Q 108.9
C116 C111 H11R 108.9
N2 C111 H11R 108.9
H11Q C111 H11R 107.7
C112 C111 H11D 108.2
N2 C111 H11D 108.2
C112 C111 H11E 108.2
N2 C111 H11E 108.2
H11D C111 H11E 107.3
C113 C112 C111 114.4(17)
C113 C112 H11F 108.7
C111 C112 H11F 108.7
C113 C112 H11G 108.7
C111 C112 H11G 108.7
H11F C112 H11G 107.6
C112 C113 C114 122(2)
C112 C113 H11H 106.8
C114 C113 H11H 106.8
C112 C113 H11I 106.8
C114 C113 H11I 106.8
H11H C113 H11I 106.7
C113 C114 H11A 109.5
C113 C114 H11B 109.5
H11A C114 H11B 109.5
C113 C114 H11C 109.5
H11A C114 H11C 109.5
H11B C114 H11C 109.5
C111 C116 C117 115(3)
C111 C116 H11J 108.6
C117 C116 H11J 108.6
C111 C116 H11K 108.6
C117 C116 H11K 108.6
H11J C116 H11K 107.5
C118 C117 C116 111(4)
C118 C117 H11L 109.5
C116 C117 H11L 109.5
C118 C117 H11M 109.5
C116 C117 H11M 109.5
H11L C117 H11M 108.1
C117 C118 H11N 109.5
C117 C118 H11O 109.5
H11N C118 H11O 109.5
C117 C118 H11P 109.5
H11N C118 H11P 109.5
H11O C118 H11P 109.5
C122 C121 N2 113.4(7)
C122 C121 H12D 108.9
N2 C121 H12D 108.9
C122 C121 H12E 108.9
N2 C121 H12E 108.9
H12D C121 H12E 107.7
C121 C122 C123 111.6(8)
C121 C122 H12F 109.3
C123 C122 H12F 109.3
C121 C122 H12G 109.3
C123 C122 H12G 109.3
H12F C122 H12G 108.0
C124 C123 C122 99.4(9)
C124 C123 H12H 111.9
C122 C123 H12H 111.9
C124 C123 H12I 111.9
C122 C123 H12I 111.9
H12H C123 H12I 109.6
C123 C124 H12A 109.5
C123 C124 H12B 109.5
H12A C124 H12B 109.5
C123 C124 H12C 109.5
H12A C124 H12C 109.5
H12B C124 H12C 109.5
C132 C131 N2 116.5(7)
C132 C131 H13D 108.2
N2 C131 H13D 108.2
C132 C131 H13E 108.2
N2 C131 H13E 108.2
H13D C131 H13E 107.3
C131 C132 C133 108.6(10)
C131 C132 H13F 110.0
C133 C132 H13F 110.0
C131 C132 H13G 110.0
C133 C132 H13G 110.0
H13F C132 H13G 108.3
C134 C133 C132 111.7(13)
C134 C133 H13H 109.3
C132 C133 H13H 109.3
C134 C133 H13I 109.3
C132 C133 H13I 109.3
H13H C133 H13I 107.9
C133 C134 H13A 109.5
C133 C134 H13B 109.5
H13A C134 H13B 109.5
C133 C134 H13C 109.5
H13A C134 H13C 109.5
H13B C134 H13C 109.5
N2 C141 C142 112.1(10)
N2 C141 C146 125.2(17)
N2 C141 H14Q 106.0
C146 C141 H14Q 106.0
N2 C141 H14R 106.0
C146 C141 H14R 106.0
H14Q C141 H14R 106.3
N2 C141 H14D 109.2
C142 C141 H14D 109.2
N2 C141 H14E 109.2
C142 C141 H14E 109.2
H14D C141 H14E 107.9
C141 C142 C143 112.7(16)
C141 C142 H14F 109.1
C143 C142 H14F 109.1
C141 C142 H14G 109.1
C143 C142 H14G 109.1
H14F C142 H14G 107.8
C144 C143 C142 109.9(17)
C144 C143 H14H 109.7
C142 C143 H14H 109.7
C144 C143 H14I 109.7
C142 C143 H14I 109.7
H14H C143 H14I 108.2
C143 C144 H14A 109.5
C143 C144 H14B 109.5
H14A C144 H14B 109.5
C143 C144 H14C 109.5
H14A C144 H14C 109.5
H14B C144 H14C 109.5
C141 C146 C147 115(3)
C141 C146 H14J 108.5
C147 C146 H14J 108.5
C141 C146 H14K 108.5
C147 C146 H14K 108.5
H14J C146 H14K 107.5
C146 C147 C148 107(3)
C146 C147 H14L 110.3
C148 C147 H14L 110.3
C146 C147 H14M 110.3
C148 C147 H14M 110.3
H14L C147 H14M 108.5
C147 C148 H14N 109.5
C147 C148 H14O 109.5
H14N C148 H14O 109.5
C147 C148 H14P 109.5
H14N C148 H14P 109.5
H14O C148 H14P 109.5
C212 C211 N3 119.0(8)
C212 C211 H21D 107.6
N3 C211 H21D 107.6
C212 C211 H21E 107.6
N3 C211 H21E 107.6
H21D C211 H21E 107.0
C211 C212 C213 108.1(9)
C211 C212 H21F 110.1
C213 C212 H21F 110.1
C211 C212 H21G 110.1
C213 C212 H21G 110.1
H21F C212 H21G 108.4
C214 C213 C212 109.5(10)
C214 C213 H21H 109.8
C212 C213 H21H 109.8
C214 C213 H21I 109.8
C212 C213 H21I 109.8
H21H C213 H21I 108.2
C213 C214 H21A 109.5
C213 C214 H21B 109.5
H21A C214 H21B 109.5
C213 C214 H21C 109.5
H21A C214 H21C 109.5
H21B C214 H21C 109.5
C222 C221 N3 116.5(9)
C222 C221 H22D 108.2
N3 C221 H22D 108.2
C222 C221 H22E 108.2
N3 C221 H22E 108.2
H22D C221 H22E 107.3
C221 C222 C223 109.2(11)
C221 C222 H22F 109.8
C223 C222 H22F 109.8
C221 C222 H22G 109.8
C223 C222 H22G 109.8
H22F C222 H22G 108.3
C222 C223 C224 114.2(14)
C222 C223 H22H 108.7
C224 C223 H22H 108.7
C222 C223 H22I 108.7
C224 C223 H22I 108.7
H22H C223 H22I 107.6
C223 C224 H22A 109.5
C223 C224 H22B 109.5
H22A C224 H22B 109.5
C223 C224 H22C 109.5
H22A C224 H22C 109.5
H22B C224 H22C 109.5
C226 C225 N3 102(2)
C226 C225 H22J 111.5
N3 C225 H22J 111.5
C226 C225 H22K 111.5
N3 C225 H22K 111.5
H22J C225 H22K 109.3
C225 C226 C227 110(3)
C225 C226 H22L 109.7
C227 C226 H22L 109.7
C225 C226 H22M 109.7
C227 C226 H22M 109.7
H22L C226 H22M 108.2
C228 C227 C226 111(4)
C228 C227 H22N 109.4
C226 C227 H22N 109.4
C228 C227 H22O 109.4
C226 C227 H22O 109.4
H22N C227 H22O 108.0
C227 C228 H22P 109.5
C227 C228 H22Q 109.5
H22P C228 H22Q 109.5
C227 C228 H22R 109.5
H22P C228 H22R 109.5
H22Q C228 H22R 109.5
N3 C231 C232 117.0(7)
N3 C231 H23D 108.0
C232 C231 H23D 108.0
N3 C231 H23E 108.0
C232 C231 H23E 108.0
H23D C231 H23E 107.3
C233 C232 C231 112.4(8)
C233 C232 H23F 109.1
C231 C232 H23F 109.1
C233 C232 H23G 109.1
C231 C232 H23G 109.1
H23F C232 H23G 107.9
C234 C233 C232 114.2(9)
C234 C233 H23H 108.7
C232 C233 H23H 108.7
C234 C233 H23I 108.7
C232 C233 H23I 108.7
H23H C233 H23I 107.6
C233 C234 H23A 109.5
C233 C234 H23B 109.5
H23A C234 H23B 109.5
C233 C234 H23C 109.5
H23A C234 H23C 109.5
H23B C234 H23C 109.5
N3 C241 C242 120(3)
N3 C241 H24A 107.4
C242 C241 H24A 107.4
N3 C241 H24B 107.4
C242 C241 H24B 107.4
H24A C241 H24B 106.9
C241 C242 C243 111.9(15)
C241 C242 H24C 109.2
C243 C242 H24C 109.2
C241 C242 H24D 109.2
C243 C242 H24D 109.2
H24C C242 H24D 107.9
C244 C243 C242 110.7(16)
C244 C243 H24E 109.5
C242 C243 H24E 109.5
C244 C243 H24F 109.5
C242 C243 H24F 109.5
H24E C243 H24F 108.1
C243 C244 H24G 109.5
C243 C244 H24H 109.5
H24G C244 H24H 109.5
C243 C244 H24I 109.5
H24G C244 H24I 109.5
H24H C244 H24I 109.5
N3 C245 C246 114.1(12)
N3 C245 H24J 108.7
C246 C245 H24J 108.7
N3 C245 H24K 108.7
C246 C245 H24K 108.7
H24J C245 H24K 107.6
C247 C246 C245 112.2(10)
C247 C246 H24L 109.2
C245 C246 H24L 109.2
C247 C246 H24M 109.2
C245 C246 H24M 109.2
H24L C246 H24M 107.9
C248 C247 C246 110.5(13)
C248 C247 H24N 109.6
C246 C247 H24N 109.6
C248 C247 H24O 109.6
C246 C247 H24O 109.6
H24N C247 H24O 108.1
C247 C248 H24P 109.5
C247 C248 H24Q 109.5
H24P C248 H24Q 109.5
C247 C248 H24R 109.5
H24P C248 H24R 109.5
H24Q C248 H24R 109.5
N1 C1 C2 110.4(12)
N1 C1 H1A 109.6
C2 C1 H1A 109.6
N1 C1 H1B 109.6
C2 C1 H1B 109.6
H1A C1 H1B 108.1
C3 C2 C1 113.7(13)
C3 C2 H2A 108.8
C1 C2 H2A 108.8
C3 C2 H2B 108.8
C1 C2 H2B 108.8
H2A C2 H2B 107.7
C2 C3 Cl 106.7(10)
C2 C3 H3A 110.4
Cl C3 H3A 110.4
C2 C3 H3B 110.4
Cl C3 H3B 110.4
H3A C3 H3B 108.6
N1 C1B C2B 105.9(17)
N1 C1B H1B1 110.6
C2B C1B H1B1 110.6
N1 C1B H1B2 110.6
C2B C1B H1B2 110.6
H1B1 C1B H1B2 108.7
C3B C2B C1B 116.0(17)
C3B C2B H2B1 108.3
C1B C2B H2B1 108.3
C3B C2B H2B2 108.3
C1B C2B H2B2 108.3
H2B1 C2B H2B2 107.4
C2B C3B ClB 106.4(13)
C2B C3B H3B1 110.4
ClB C3B H3B1 110.4
C2B C3B H3B2 110.4
ClB C3B H3B2 110.4
H3B1 C3B H3B2 108.6

loop_
_geom_bond_atom_site_label_1
_geom_bond_atom_site_label_2
_geom_bond_distance
Mo1 N1 1.707(6)
Mo1 O7 1.933(5)
Mo1 O9 1.934(5)
Mo1 O8 1.945(5)
Mo1 O10 1.945(5)
Mo1 O1 2.235(4)
Mo2 O2 1.682(5)
Mo2 O15 1.907(4)
Mo2 O7 1.910(5)
Mo2 O11 1.917(5)
Mo2 O12 1.950(4)
Mo2 O1 2.328(4)
Mo3 O3 1.683(5)
Mo3 O8 1.905(5)
Mo3 O13 1.921(5)
Mo3 O11 1.928(5)
Mo3 O16 1.944(5)
Mo3 O1 2.319(4)
Mo4 O4 1.683(5)
Mo4 O9 1.904(5)
Mo4 O17 1.917(4)
Mo4 O12 1.918(4)
Mo4 O14 1.942(5)
Mo4 O1 2.332(4)
Mo5 O5 1.675(5)
Mo5 O10 1.899(5)
Mo5 O14 1.918(5)
Mo5 O18 1.942(5)
Mo5 O13 1.948(5)
Mo5 O1 2.327(4)
Mo6 O6 1.682(5)
Mo6 O18 1.898(5)
Mo6 O16 1.904(5)
Mo6 O17 1.924(5)
Mo6 O15 1.941(4)
Mo6 O1 2.344(4)
N1 C1B 1.494(13)
N1 C1 1.495(12)
N2 C141 1.507(10)
N2 C131 1.522(11)
N2 C111 1.533(12)
N2 C121 1.537(10)
N3 C241 1.45(4)
N3 C231 1.494(10)
N3 C245 1.52(2)
N3 C211 1.527(9)
N3 C221 1.553(11)
N3 C225 1.58(3)
C111 C112 1.50(2)
C111 C116 1.520(10)
C111 H11Q 0.9700
C111 H11R 0.9700
C111 H11D 0.9700
C111 H11E 0.9700
C112 C113 1.44(2)
C112 H11F 0.9700
C112 H11G 0.9700
C113 C114 1.513(10)
C113 H11H 0.9700
C113 H11I 0.9700
C114 H11A 0.9600
C114 H11B 0.9600
C114 H11C 0.9600
C116 C117 1.524(10)
C116 H11J 0.9700
C116 H11K 0.9700
C117 C118 1.511(10)
C117 H11L 0.9700
C117 H11M 0.9700
C118 H11N 0.9600
C118 H11O 0.9600
C118 H11P 0.9600
C121 C122 1.515(13)
C121 H12D 0.9700
C121 H12E 0.9700
C122 C123 1.640(13)
C122 H12F 0.9700
C122 H12G 0.9700
C123 C124 1.468(8)
C123 H12H 0.9700
C123 H12I 0.9700
C124 H12A 0.9600
C124 H12B 0.9600
C124 H12C 0.9600
C131 C132 1.490(14)
C131 H13D 0.9700
C131 H13E 0.9700
C132 C133 1.535(14)
C132 H13F 0.9700
C132 H13G 0.9700
C133 C134 1.486(19)
C133 H13H 0.9700
C133 H13I 0.9700
C134 H13A 0.9600
C134 H13B 0.9600
C134 H13C 0.9600
C141 C142 1.514(18)
C141 C146 1.518(10)
C141 H14Q 0.9700
C141 H14R 0.9700
C141 H14D 0.9700
C141 H14E 0.9700
C142 C143 1.53(2)
C142 H14F 0.9700
C142 H14G 0.9700
C143 C144 1.499(10)
C143 H14H 0.9700
C143 H14I 0.9700
C144 H14A 0.9600
C144 H14B 0.9600
C144 H14C 0.9600
C146 C147 1.519(10)
C146 H14J 0.9700
C146 H14K 0.9700
C147 C148 1.62(6)
C147 H14L 0.9700
C147 H14M 0.9700
C148 H14N 0.9600
C148 H14O 0.9600
C148 H14P 0.9600
C211 C212 1.493(14)
C211 H21D 0.9700
C211 H21E 0.9700
C212 C213 1.548(13)
C212 H21F 0.9700
C212 H21G 0.9700
C213 C214 1.485(9)
C213 H21H 0.9700
C213 H21I 0.9700
C214 H21A 0.9600
C214 H21B 0.9600
C214 H21C 0.9600
C221 C222 1.499(16)
C221 H22D 0.9700
C221 H22E 0.9700
C222 C223 1.507(17)
C222 H22F 0.9700
C222 H22G 0.9700
C223 C224 1.51(2)
C223 H22H 0.9700
C223 H22I 0.9700
C224 H22A 0.9600
C224 H22B 0.9600
C224 H22C 0.9600
C225 C226 1.517(10)
C225 H22J 0.9700
C225 H22K 0.9700
C226 C227 1.518(10)
C226 H22L 0.9700
C226 H22M 0.9700
C227 C228 1.509(10)
C227 H22N 0.9700
C227 H22O 0.9700
C228 H22P 0.9600
C228 H22Q 0.9600
C228 H22R 0.9600
C231 C232 1.505(11)
C231 H23D 0.9700
C231 H23E 0.9700
C232 C233 1.490(12)
C232 H23F 0.9700
C232 H23G 0.9700
C233 C234 1.490(14)
C233 H23H 0.9700
C233 H23I 0.9700
C234 H23A 0.9600
C234 H23B 0.9600
C234 H23C 0.9600
C241 C242 1.545(17)
C241 H24A 0.9700
C241 H24B 0.9700
C242 C243 1.548(16)
C242 H24C 0.9700
C242 H24D 0.9700
C243 C244 1.511(10)
C243 H24E 0.9700
C243 H24F 0.9700
C244 H24G 0.9600
C244 H24H 0.9600
C244 H24I 0.9600
C245 C246 1.546(16)
C245 H24J 0.9700
C245 H24K 0.9700
C246 C247 1.545(14)
C246 H24L 0.9700
C246 H24M 0.9700
C247 C248 1.512(13)
C247 H24N 0.9700
C247 H24O 0.9700
C248 H24P 0.9600
C248 H24Q 0.9600
C248 H24R 0.9600
C1 C2 1.518(10)
C1 H1A 0.9700
C1 H1B 0.9700
C2 C3 1.508(9)
C2 H2A 0.9700
C2 H2B 0.9700
C3 Cl 1.776(9)
C3 H3A 0.9700
C3 H3B 0.9700
C1B C2B 1.515(14)
C1B H1B1 0.9700
C1B H1B2 0.9700
C2B C3B 1.500(13)
C2B H2B1 0.9700
C2B H2B2 0.9700
C3B ClB 1.780(13)
C3B H3B1 0.9700
C3B H3B2 0.9700
